data_2019525
loop_
_publ_author_name
'van Well, Natalija'
'Klein, Christian'
'Ritter, Franz'
'Assmus, Wolf'
'Krellner, Cornelius'
'Bolte, Michael'

_publ_section_title
;
 Two crown-ether-coordinated caesium halogen salts
;
_journal_coeditor_code SK3535
_journal_issue 5
_journal_name_full 'Acta Crystallographica Section C'
_journal_page_first 455
_journal_page_last 459
_journal_paper_doi 10.1107/S2053229614006809
_journal_volume 70
_journal_year 2014
_chemical_formula_iupac '[Cs Br (C12 H24 O6) (H2 O)] , H2 O'
_chemical_formula_moiety 'C12 H26 Br Cs O7, H2 O'
_chemical_formula_sum 'C12 H28 Br Cs O8'
_chemical_formula_weight 513.15
_chemical_name_systematic
;
Di-\m-bromido-bis[aqua(1,4,7,10,13,16-hexaoxacyclooctadecane)caesium(I)]
dihydrate
;
_space_group_crystal_system monoclinic
_space_group_IT_number 14
_space_group_name_Hall '-P 2yn'
_space_group_name_H-M_alt 'P 1 21/n 1'
_symmetry_space_group_name_Hall '-P 2yn'
_symmetry_space_group_name_H-M 'P 1 21/n 1'
_atom_sites_solution_hydrogens mixed
_audit_creation_method SHELXL2013
_cell_angle_alpha 90
_cell_angle_beta 97.618(4)
_cell_angle_gamma 90
_cell_formula_units_Z 4
_cell_length_a 10.7379(5)
_cell_length_b 8.4198(3)
_cell_length_c 21.4724(11)
_cell_measurement_reflns_used 44249
_cell_measurement_temperature 173(2)
_cell_measurement_theta_max 30.6
_cell_measurement_theta_min 2.3
_cell_volume 1924.21(15)
_computing_cell_refinement 'X-AREA (Stoe & Cie, 2001)'
_computing_data_collection 'X-AREA (Stoe & Cie, 2001)'
_computing_data_reduction 'X-AREA (Stoe & Cie, 2001)'
_computing_molecular_graphics 'XP in SHELXTL-Plus (Sheldrick, 2008)'
_computing_publication_material
;
SHELXL97 (Sheldrick, 2008), PLATON (Spek, 2009) and publCIF
(Westrip, 2010)
;
_computing_structure_refinement 'SHELXL97 (Sheldrick, 2008)'
_computing_structure_solution 'SHELXS97 (Sheldrick, 2008)'
_diffrn_ambient_temperature 173(2)
_diffrn_measured_fraction_theta_full 0.993
_diffrn_measured_fraction_theta_max 0.989
_diffrn_measurement_device_type 'Stoe IPDSII two-circle'
_diffrn_measurement_method \w
_diffrn_radiation_type MoK\a
_diffrn_radiation_wavelength 0.71073
_diffrn_reflns_av_R_equivalents 0.0731
_diffrn_reflns_limit_h_max 15
_diffrn_reflns_limit_h_min -15
_diffrn_reflns_limit_k_max 11
_diffrn_reflns_limit_k_min -11
_diffrn_reflns_limit_l_max 30
_diffrn_reflns_limit_l_min -30
_diffrn_reflns_number 32488
_diffrn_reflns_theta_full 25.000
_diffrn_reflns_theta_max 30.242
_diffrn_reflns_theta_min 2.601
_exptl_absorpt_coefficient_mu 4.032
_exptl_absorpt_correction_T_max 0.531
_exptl_absorpt_correction_T_min 0.398
_exptl_absorpt_correction_type multi-scan
_exptl_absorpt_process_details '(X-AREA; Stoe & Cie, 2001)'
_exptl_crystal_colour colourless
_exptl_crystal_density_diffrn 1.771
_exptl_crystal_description block
_exptl_crystal_F_000 1016
_exptl_crystal_size_max 0.280
_exptl_crystal_size_mid 0.230
_exptl_crystal_size_min 0.180
_refine_diff_density_max 1.183
_refine_diff_density_min -1.175
_refine_ls_extinction_coef 0.0154(7)
_refine_ls_extinction_expression Fc^*^=kFc[1+0.001xFc^2^\l^3^/sin(2\q)]^-1/4^
_refine_ls_extinction_method 'SHELXL97 (Sheldrick, 2008)'
_refine_ls_goodness_of_fit_ref 1.092
_refine_ls_hydrogen_treatment mixed
_refine_ls_matrix_type full
_refine_ls_number_parameters 216
_refine_ls_number_reflns 5665
_refine_ls_number_restraints 4
_refine_ls_restrained_S_all 1.092
_refine_ls_R_factor_all 0.0371
_refine_ls_R_factor_gt 0.0346
_refine_ls_shift/su_max 0.001
_refine_ls_shift/su_mean 0.000
_refine_ls_structure_factor_coef Fsqd
_refine_ls_weighting_details 'w = 1/[\s^2^(Fo^2^)+(0.0468P)^2^+1.7410P] where P=(Fo^2^+2Fc^2^)/3'
_refine_ls_weighting_scheme calc
_refine_ls_wR_factor_gt 0.0877
_refine_ls_wR_factor_ref 0.0895
_reflns_number_gt 5351
_reflns_number_total 5665
_reflns_threshold_expression I>2\s(I)
_cod_depositor_comments
;
Adding full bibliography for 2019525--2019526.cif.

2017-07-22
Z value and formula fixed to values more according to usual
chemical conventions.                 miguel
;
_cod_original_formula_sum 'C24 H56 Br2 Cs2 O16'
_cod_original_formula_weight 1026.31
_cod_original_formula_moiety 'C24 H52 Br2 Cs2 O14, 2(H2 O)'
_cod_original_formula_iupac '[Cs2 Br2 (C12 H24 O6)2 (H2 O)2] , 2H2 O'
_cod_original_formula_units_Z 2
_cod_data_source_file sk3535sup1.cif
_cod_data_source_block I
_cod_database_code 2019525
_cod_database_fobs_code 2019525
_shelx_space_group_comment
;
The symmetry employed for this shelxl refinement is uniquely defined
by the following loop, which should always be used as a source of
symmetry information in preference to the above space-group names.
They are only intended as comments.
;
_shelx_estimated_absorpt_t_min 0.398
_shelx_estimated_absorpt_t_max 0.531
_shelxl_version_number 2.013

loop_
_space_group_symop_operation_xyz
'x, y, z'
'-x+1/2, y+1/2, -z+1/2'
'-x, -y, -z'
'x-1/2, -y-1/2, z-1/2'

loop_
_atom_site_type_symbol
_atom_site_label
_atom_site_fract_x
_atom_site_fract_y
_atom_site_fract_z
_atom_site_U_iso_or_equiv
_atom_site_adp_type
_atom_site_calc_flag
_atom_site_occupancy
Cs Cs1 0.83923(2) 0.52538(2) 0.60297(2) 0.02701(8) Uani d 1
Br Br1 1.12489(3) 0.32691(4) 0.56604(2) 0.03532(9) Uani d 1
O O1 0.76052(19) 0.8885(2) 0.60244(9) 0.0328(4) Uani d 1
O O2 0.57087(19) 0.6532(3) 0.57151(10) 0.0369(4) Uani d 1
O O3 0.58421(17) 0.3840(2) 0.65021(9) 0.0296(4) Uani d 1
O O4 0.82764(16) 0.2818(2) 0.70794(9) 0.0276(3) Uani d 1
O O5 1.01419(17) 0.5182(2) 0.73457(10) 0.0296(4) Uani d 1
O O6 1.00371(18) 0.7926(2) 0.66133(10) 0.0328(4) Uani d 1
C C1 0.6713(3) 0.8918(4) 0.54736(13) 0.0382(6) Uani d 1
H H1A 0.7042 0.8324 0.5133 0.046 Uiso calc 1
H H1B 0.6560 1.0030 0.5333 0.046 Uiso calc 1
C C2 0.5507(3) 0.8183(4) 0.56094(14) 0.0385(6) Uani d 1
H H2A 0.5232 0.8683 0.5985 0.046 Uiso calc 1
H H2B 0.4842 0.8349 0.5249 0.046 Uiso calc 1
C C3 0.4621(3) 0.5731(4) 0.58557(14) 0.0392(6) Uani d 1
H H3A 0.3933 0.5850 0.5503 0.047 Uiso calc 1
H H3B 0.4339 0.6190 0.6238 0.047 Uiso calc 1
C C4 0.4935(3) 0.4011(4) 0.59591(14) 0.0384(6) Uani d 1
H H4A 0.4166 0.3410 0.6016 0.046 Uiso calc 1
H H4B 0.5273 0.3577 0.5587 0.046 Uiso calc 1
C C5 0.6208(3) 0.2228(3) 0.66045(14) 0.0322(5) Uani d 1
H H5A 0.6596 0.1830 0.6241 0.039 Uiso calc 1
H H5B 0.5460 0.1570 0.6647 0.039 Uiso calc 1
C C6 0.7126(2) 0.2104(3) 0.71876(13) 0.0303(5) Uani d 1
H H6A 0.6791 0.2649 0.7539 0.036 Uiso calc 1
H H6B 0.7267 0.0974 0.7303 0.036 Uiso calc 1
C C7 0.9171(2) 0.2806(3) 0.76312(12) 0.0298(5) Uani d 1
H H7A 0.9333 0.1699 0.7775 0.036 Uiso calc 1
H H7B 0.8837 0.3402 0.7970 0.036 Uiso calc 1
C C8 1.0373(2) 0.3555(3) 0.74917(13) 0.0305(5) Uani d 1
H H8A 1.1026 0.3458 0.7861 0.037 Uiso calc 1
H H8B 1.0677 0.3010 0.7132 0.037 Uiso calc 1
C C9 1.1250(2) 0.6014(4) 0.72459(15) 0.0349(6) Uani d 1
H H9A 1.1578 0.5590 0.6870 0.042 Uiso calc 1
H H9B 1.1903 0.5873 0.7612 0.042 Uiso calc 1
C C10 1.0941(3) 0.7744(4) 0.71551(15) 0.0354(6) Uani d 1
H H10A 1.0601 0.8164 0.7529 0.043 Uiso calc 1
H H10B 1.1711 0.8348 0.7102 0.043 Uiso calc 1
C C11 0.9668(3) 0.9538(3) 0.65176(17) 0.0372(6) Uani d 1
H H11A 1.0414 1.0204 0.6480 0.045 Uiso calc 1
H H11B 0.9273 0.9923 0.6881 0.045 Uiso calc 1
C C12 0.8754(3) 0.9662(4) 0.59298(17) 0.0406(7) Uani d 1
H H12A 0.8588 1.0793 0.5824 0.049 Uiso calc 1
H H12B 0.9110 0.9156 0.5576 0.049 Uiso calc 1
O O1W 0.8425(2) 0.2870(3) 0.47605(13) 0.0459(5) Uani d 1
H H1WA 0.9145(17) 0.272(5) 0.4954(16) 0.034(9) Uiso d 1
H H1WB 0.852(4) 0.361(3) 0.4510(15) 0.038(10) Uiso d 1
O O2W 0.7235(3) 0.0336(4) 0.39410(14) 0.0499(6) Uani d 1
H H2WA 0.753(5) -0.055(3) 0.406(3) 0.080(18) Uiso d 1
H H2WB 0.761(5) 0.101(6) 0.419(2) 0.09(2) Uiso d 1

loop_
_atom_site_aniso_label
_atom_site_aniso_U_11
_atom_site_aniso_U_22
_atom_site_aniso_U_33
_atom_site_aniso_U_12
_atom_site_aniso_U_13
_atom_site_aniso_U_23
Cs1 0.02688(10) 0.02713(11) 0.02730(10) 0.00380(5) 0.00463(6) 0.00055(5)
Br1 0.03321(14) 0.03525(16) 0.03854(16) 0.00666(10) 0.00860(11) -0.00002(11)
O1 0.0365(9) 0.0316(10) 0.0311(9) 0.0053(8) 0.0072(7) 0.0067(7)
O2 0.0330(9) 0.0371(11) 0.0395(11) 0.0106(8) 0.0005(8) 0.0005(8)
O3 0.0277(8) 0.0315(9) 0.0282(8) -0.0009(7) -0.0009(7) -0.0038(7)
O4 0.0264(8) 0.0298(9) 0.0263(8) -0.0015(7) 0.0027(6) 0.0027(7)
O5 0.0226(8) 0.0269(9) 0.0390(10) -0.0001(6) 0.0033(7) -0.0006(7)
O6 0.0331(9) 0.0243(9) 0.0413(10) 0.0005(7) 0.0062(8) -0.0013(8)
C1 0.0522(16) 0.0338(14) 0.0276(12) 0.0159(12) 0.0015(11) 0.0034(10)
C2 0.0427(14) 0.0412(16) 0.0284(12) 0.0197(12) -0.0066(11) -0.0028(11)
C3 0.0266(11) 0.0551(18) 0.0337(13) 0.0077(12) -0.0043(10) -0.0032(13)
C4 0.0314(12) 0.0476(17) 0.0333(13) -0.0039(11) -0.0056(10) -0.0058(12)
C5 0.0307(11) 0.0297(12) 0.0367(13) -0.0033(10) 0.0065(10) -0.0051(10)
C6 0.0306(11) 0.0294(12) 0.0318(12) -0.0028(9) 0.0077(9) 0.0050(10)
C7 0.0324(11) 0.0279(12) 0.0285(11) 0.0028(9) 0.0017(9) 0.0031(9)
C8 0.0267(11) 0.0309(13) 0.0327(12) 0.0045(9) -0.0002(9) 0.0022(10)
C9 0.0221(10) 0.0373(15) 0.0450(15) -0.0016(9) 0.0035(10) -0.0004(11)
C10 0.0283(11) 0.0335(14) 0.0445(15) -0.0065(10) 0.0048(10) -0.0027(11)
C11 0.0379(14) 0.0227(12) 0.0540(18) 0.0005(10) 0.0174(13) 0.0006(11)
C12 0.0479(17) 0.0308(15) 0.0472(17) 0.0066(12) 0.0216(14) 0.0097(12)
O1W 0.0459(12) 0.0426(13) 0.0481(13) 0.0005(10) 0.0020(10) 0.0012(11)
O2W 0.0449(13) 0.0547(17) 0.0491(14) 0.0102(11) 0.0025(11) 0.0058(12)

loop_
_atom_type_symbol
_atom_type_description
_atom_type_scat_dispersion_real
_atom_type_scat_dispersion_imag
_atom_type_scat_source
C C 0.0033 0.0016 'International Tables Vol C Tables 4.2.6.8 and 6.1.1.4'
H H 0.0000 0.0000 'International Tables Vol C Tables 4.2.6.8 and 6.1.1.4'
Br Br -0.2901 2.4595 'International Tables Vol C Tables 4.2.6.8 and 6.1.1.4'
Cs Cs -0.3680 2.1192 'International Tables Vol C Tables 4.2.6.8 and 6.1.1.4'
O O 0.0106 0.0060 'International Tables Vol C Tables 4.2.6.8 and 6.1.1.4'

loop_
_geom_angle_atom_site_label_1
_geom_angle_atom_site_label_2
_geom_angle_atom_site_label_3
_geom_angle_site_symmetry_3
_geom_angle
O6 Cs1 O4 . 105.75(5)
O6 Cs1 O2 . 108.05(6)
O4 Cs1 O2 . 105.58(5)
O6 Cs1 O1 . 54.94(5)
O4 Cs1 O1 . 127.70(5)
O2 Cs1 O1 . 54.45(6)
O6 Cs1 O5 . 53.33(5)
O4 Cs1 O5 . 53.84(5)
O2 Cs1 O5 . 129.03(5)
O1 Cs1 O5 . 98.47(5)
O6 Cs1 O3 . 127.52(5)
O4 Cs1 O3 . 53.85(5)
O2 Cs1 O3 . 52.75(6)
O1 Cs1 O3 . 96.80(5)
O5 Cs1 O3 . 97.92(5)
O6 Cs1 O1W . 134.87(6)
O4 Cs1 O1W . 101.60(6)
O2 Cs1 O1W . 98.07(6)
O1 Cs1 O1W . 126.82(6)
O5 Cs1 O1W . 129.47(6)
O3 Cs1 O1W . 97.60(6)
O6 Cs1 Br1 . 88.25(4)
O4 Cs1 Br1 . 88.32(3)
O2 Cs1 Br1 . 154.16(4)
O1 Cs1 Br1 . 131.91(4)
O5 Cs1 Br1 . 76.77(4)
O3 Cs1 Br1 . 131.28(4)
O1W Cs1 Br1 . 57.22(4)
O6 Cs1 C1 . 75.28(6)
O4 Cs1 C1 . 137.06(6)
O2 Cs1 C1 . 39.71(7)
O1 Cs1 C1 . 22.27(6)
O5 Cs1 C1 . 120.61(6)
O3 Cs1 C1 . 90.64(6)
O1W Cs1 C1 . 106.95(6)
Br1 Cs1 C1 . 134.19(5)
O6 Cs1 C12 . 39.39(7)
O4 Cs1 C12 . 136.17(7)
O2 Cs1 C12 . 74.97(7)
O1 Cs1 C12 . 22.03(6)
O5 Cs1 C12 . 90.93(7)
O3 Cs1 C12 . 118.47(6)
O1W Cs1 C12 . 121.96(7)
Br1 Cs1 C12 . 110.08(5)
C1 Cs1 C12 . 37.08(8)
O6 Cs1 C5 . 135.98(6)
O4 Cs1 C5 . 38.79(6)
O2 Cs1 C5 . 72.71(6)
O1 Cs1 C5 . 118.32(6)
O5 Cs1 C5 . 90.92(6)
O3 Cs1 C5 . 21.76(5)
O1W Cs1 C5 . 86.35(6)
Br1 Cs1 C5 . 109.65(4)
C1 Cs1 C5 . 111.79(7)
C12 Cs1 C5 . 139.56(6)
O6 Cs1 C9 . 38.64(6)
O4 Cs1 C9 . 73.48(6)
O2 Cs1 C9 . 137.71(6)
O1 Cs1 C9 . 91.75(6)
O5 Cs1 C9 . 21.08(6)
O3 Cs1 C9 . 118.69(6)
O1W Cs1 C9 . 123.89(6)
Br1 Cs1 C9 . 66.71(5)
C1 Cs1 C9 . 113.31(7)
C12 Cs1 C9 . 78.02(8)
C5 Cs1 C9 . 111.57(6)
O6 Cs1 H1WA . 125.6(5)
O4 Cs1 H1WA . 96.8(6)
O2 Cs1 H1WA . 112.36(19)
O1 Cs1 H1WA . 134.9(6)
O5 Cs1 H1WA . 115.9(3)
O3 Cs1 H1WA . 105.8(6)
O1W Cs1 H1WA . 14.30(17)
Br1 Cs1 H1WA . 43.1(2)
C1 Cs1 H1WA . 117.7(5)
C12 Cs1 H1WA . 124.1(7)
C5 Cs1 H1WA . 90.7(6)
C9 Cs1 H1WA . 109.7(2)
Cs1 Br1 Cs1 3_766 104.126(8)
C1 O1 C12 . 111.8(2)
C1 O1 Cs1 . 99.90(16)
C12 O1 Cs1 . 101.91(15)
C3 O2 C2 . 112.8(2)
C3 O2 Cs1 . 124.30(17)
C2 O2 Cs1 . 119.86(18)
C5 O3 C4 . 111.6(2)
C5 O3 Cs1 . 99.77(14)
C4 O3 Cs1 . 102.67(16)
C6 O4 C7 . 111.50(19)
C6 O4 Cs1 . 121.67(14)
C7 O4 Cs1 . 121.93(15)
C8 O5 C9 . 112.6(2)
C8 O5 Cs1 . 106.26(15)
C9 O5 Cs1 . 105.33(16)
C10 O6 C11 . 111.6(2)
C10 O6 Cs1 . 123.81(16)
C11 O6 Cs1 . 120.90(18)
O1 C1 C2 . 109.6(2)
O1 C1 Cs1 . 57.83(13)
C2 C1 Cs1 . 89.39(16)
O1 C1 H1A . 109.8
C2 C1 H1A . 109.8
Cs1 C1 H1A . 67.0
O1 C1 H1B . 109.8
C2 C1 H1B . 109.8
Cs1 C1 H1B . 160.4
H1A C1 H1B . 108.2
O2 C2 C1 . 108.5(2)
O2 C2 H2A . 110.0
C1 C2 H2A . 110.0
O2 C2 H2B . 110.0
C1 C2 H2B . 110.0
H2A C2 H2B . 108.4
O2 C3 C4 . 108.5(2)
O2 C3 H3A . 110.0
C4 C3 H3A . 110.0
O2 C3 H3B . 110.0
C4 C3 H3B . 110.0
H3A C3 H3B . 108.4
O3 C4 C3 . 109.6(2)
O3 C4 Cs1 . 56.12(13)
C3 C4 Cs1 . 86.56(17)
O3 C4 H4A . 109.7
C3 C4 H4A . 109.7
Cs1 C4 H4A . 162.2
O3 C4 H4B . 109.7
C3 C4 H4B . 109.7
Cs1 C4 H4B . 71.1
H4A C4 H4B . 108.2
O3 C5 C6 . 109.6(2)
O3 C5 Cs1 . 58.47(12)
C6 C5 Cs1 . 87.24(15)
O3 C5 H5A . 109.8
C6 C5 H5A . 109.8
Cs1 C5 H5A . 68.1
O3 C5 H5B . 109.8
C6 C5 H5B . 109.8
Cs1 C5 H5B . 162.5
H5A C5 H5B . 108.2
O4 C6 C5 . 109.0(2)
O4 C6 H6A . 109.9
C5 C6 H6A . 109.9
O4 C6 H6B . 109.9
C5 C6 H6B . 109.9
H6A C6 H6B . 108.3
O4 C7 C8 . 109.5(2)
O4 C7 H7A . 109.8
C8 C7 H7A . 109.8
O4 C7 H7B . 109.8
C8 C7 H7B . 109.8
H7A C7 H7B . 108.2
O5 C8 C7 . 108.7(2)
O5 C8 Cs1 . 52.89(12)
C7 C8 Cs1 . 85.53(14)
O5 C8 H8A . 110.0
C7 C8 H8A . 110.0
Cs1 C8 H8A . 161.0
O5 C8 H8B . 110.0
C7 C8 H8B . 110.0
Cs1 C8 H8B . 74.8
H8A C8 H8B . 108.3
O5 C9 C10 . 108.9(2)
O5 C9 Cs1 . 53.59(13)
C10 C9 Cs1 . 85.99(16)
O5 C9 H9A . 109.9
C10 C9 H9A . 109.9
Cs1 C9 H9A . 73.8
O5 C9 H9B . 109.9
C10 C9 H9B . 109.9
Cs1 C9 H9B . 161.2
H9A C9 H9B . 108.3
O6 C10 C9 . 109.0(2)
O6 C10 H10A . 109.9
C9 C10 H10A . 109.9
O6 C10 H10B . 109.9
C9 C10 H10B . 109.9
H10A C10 H10B . 108.3
O6 C11 C12 . 109.2(3)
O6 C11 H11A . 109.8
C12 C11 H11A . 109.8
O6 C11 H11B . 109.8
C12 C11 H11B . 109.8
H11A C11 H11B . 108.3
O1 C12 C11 . 109.2(2)
O1 C12 Cs1 . 56.06(13)
C11 C12 Cs1 . 86.77(16)
O1 C12 H12A . 109.8
C11 C12 H12A . 109.8
Cs1 C12 H12A . 162.0
O1 C12 H12B . 109.8
C11 C12 H12B . 109.8
Cs1 C12 H12B . 70.8
H12A C12 H12B . 108.3
Cs1 O1W H1WA . 78(3)
Cs1 O1W H1WB . 95(3)
H1WA O1W H1WB . 104(4)
H2WA O2W H2WB . 106(6)

loop_
_geom_bond_atom_site_label_1
_geom_bond_atom_site_label_2
_geom_bond_site_symmetry_2
_geom_bond_distance
Cs1 O6 . 3.028(2)
Cs1 O4 . 3.0622(18)
Cs1 O2 . 3.066(2)
Cs1 O1 . 3.172(2)
Cs1 O5 . 3.180(2)
Cs1 O3 . 3.2682(19)
Cs1 O1W . 3.388(3)
Cs1 Br1 . 3.6708(3)
Cs1 C1 . 3.692(3)
Cs1 C12 . 3.741(3)
Cs1 C5 . 3.779(3)
Cs1 C9 . 3.810(3)
Cs1 H1WA . 3.32(4)
Br1 Cs1 3_766 3.9032(4)
O1 C1 . 1.420(3)
O1 C12 . 1.434(4)
O2 C3 . 1.416(4)
O2 C2 . 1.420(4)
O3 C5 . 1.422(3)
O3 C4 . 1.424(3)
O4 C6 . 1.420(3)
O4 C7 . 1.423(3)
O5 C8 . 1.420(3)
O5 C9 . 1.421(3)
O6 C10 . 1.421(4)
O6 C11 . 1.421(3)
C1 C2 . 1.498(5)
C1 H1A . 0.9900
C1 H1B . 0.9900
C2 H2A . 0.9900
C2 H2B . 0.9900
C3 C4 . 1.496(5)
C3 H3A . 0.9900
C3 H3B . 0.9900
C4 H4A . 0.9900
C4 H4B . 0.9900
C5 C6 . 1.491(4)
C5 H5A . 0.9900
C5 H5B . 0.9900
C6 H6A . 0.9900
C6 H6B . 0.9900
C7 C8 . 1.502(4)
C7 H7A . 0.9900
C7 H7B . 0.9900
C8 H8A . 0.9900
C8 H8B . 0.9900
C9 C10 . 1.501(4)
C9 H9A . 0.9900
C9 H9B . 0.9900
C10 H10A . 0.9900
C10 H10B . 0.9900
C11 C12 . 1.496(5)
C11 H11A . 0.9900
C11 H11B . 0.9900
C12 H12A . 0.9900
C12 H12B . 0.9900
O1W H1WA . 0.838(10)
O1W H1WB . 0.839(10)
O2W H2WA . 0.840(10)
O2W H2WB . 0.840(10)

loop_
_geom_hbond_atom_site_label_D
_geom_hbond_atom_site_label_H
_geom_hbond_atom_site_label_A
_geom_hbond_site_symmetry_A
_geom_hbond_distance_DH
_geom_hbond_distance_HA
_geom_hbond_distance_DA
_geom_hbond_angle_DHA
O1W H1WA Br1 . 0.838(10) 2.590(17) 3.390(3) 160(4)
O1W H1WB Br1 3_766 0.839(10) 2.67(2) 3.405(3) 147(4)
O2W H2WA Br1 3_756 0.840(10) 2.666(15) 3.497(3) 170(5)
O2W H2WB O1W . 0.840(10) 2.109(13) 2.947(4) 174(6)

loop_
_geom_torsion_atom_site_label_1
_geom_torsion_atom_site_label_2
_geom_torsion_atom_site_label_3
_geom_torsion_atom_site_label_4
_geom_torsion
C12 O1 C1 C2 -176.5(2)
Cs1 O1 C1 C2 76.3(2)
C12 O1 C1 Cs1 107.2(2)
C3 O2 C2 C1 179.3(2)
Cs1 O2 C2 C1 18.1(3)
O1 C1 C2 O2 -68.3(3)
Cs1 C1 C2 O2 -12.9(2)
C2 O2 C3 C4 -179.9(2)
Cs1 O2 C3 C4 -19.7(3)
C5 O3 C4 C3 -177.6(2)
Cs1 O3 C4 C3 -71.6(2)
C5 O3 C4 Cs1 -106.04(19)
O2 C3 C4 O3 65.0(3)
O2 C3 C4 Cs1 12.9(2)
C4 O3 C5 C6 -178.2(2)
Cs1 O3 C5 C6 73.8(2)
C4 O3 C5 Cs1 107.9(2)
C7 O4 C6 C5 177.1(2)
Cs1 O4 C6 C5 21.4(3)
O3 C5 C6 O4 -69.7(3)
Cs1 C5 C6 O4 -14.61(19)
C6 O4 C7 C8 179.4(2)
Cs1 O4 C7 C8 -25.0(3)
C9 O5 C8 C7 176.2(2)
Cs1 O5 C8 C7 -69.0(2)
C9 O5 C8 Cs1 -114.8(2)
O4 C7 C8 O5 65.1(3)
O4 C7 C8 Cs1 16.76(18)
C8 O5 C9 C10 -174.7(2)
Cs1 O5 C9 C10 69.9(2)
C8 O5 C9 Cs1 115.4(2)
C11 O6 C10 C9 177.6(2)
Cs1 O6 C10 C9 19.1(3)
O5 C9 C10 O6 -61.8(3)
Cs1 C9 C10 O6 -12.51(19)
C10 O6 C11 C12 178.0(2)
Cs1 O6 C11 C12 -22.8(3)
C1 O1 C12 C11 -178.0(2)
Cs1 O1 C12 C11 -72.2(2)
C1 O1 C12 Cs1 -105.9(2)
O6 C11 C12 O1 67.9(3)
O6 C11 C12 Cs1 15.7(2)
